data_1568185
loop_
_publ_author_name
'Prey, Sven E.'
'Herok, Christoph'
'Fantuzzi, Felipe'
'Bolte, Michael'
'Lerner, Hans-Wolfram'
'Engels, Bernd'
'Wagner, Matthias'

_publ_section_title
;
 Multifaceted behavior of a doubly reduced arylborane in B-H-bond
 activation and hydroboration catalysis.
;
_journal_issue 4
_journal_name_full 'Chemical science'
_journal_page_first 849
_journal_page_last 860
_journal_paper_doi 10.1039/d2sc05518j
_journal_volume 14
_journal_year 2023
_chemical_formula_sum 'C82 H136 B4 N4 Na4 O16'
_chemical_formula_weight 1569.14
_space_group_crystal_system triclinic
_space_group_IT_number 2
_space_group_name_Hall '-P 1'
_space_group_name_H-M_alt 'P -1'
_atom_sites_solution_hydrogens geom
_audit_creation_method SHELXL-2018/3
_audit_update_record
;
2022-09-15 deposited with the CCDC.	2022-12-23 downloaded from the CCDC.
;
_cell_angle_alpha 108.371(3)
_cell_angle_beta 95.677(3)
_cell_angle_gamma 90.320(3)
_cell_formula_units_Z 1
_cell_length_a 10.2466(4)
_cell_length_b 14.7968(6)
_cell_length_c 15.6728(6)
_cell_measurement_reflns_used 67473
_cell_measurement_temperature 173(2)
_cell_measurement_theta_max 26.02
_cell_measurement_theta_min 3.31
_cell_volume 2242.40(16)
_computing_cell_refinement 'X-Area (Stoe & Cie, 2001)'
_computing_data_collection 'X-Area (Stoe & Cie, 2001)'
_computing_data_reduction 'X-Area (Stoe & Cie, 2001)'
_computing_structure_refinement 'SHELXL-2018/3 (Sheldrick, 2018)'
_diffrn_ambient_temperature 173(2)
_diffrn_measured_fraction_theta_full 0.996
_diffrn_measured_fraction_theta_max 0.987
_diffrn_measurement_device_type 'STOE IPDS II two-circle-diffractometer'
_diffrn_measurement_method \w
_diffrn_radiation_type MoK\a
_diffrn_radiation_wavelength 0.71073
_diffrn_reflns_av_R_equivalents 0.0329
_diffrn_reflns_av_unetI/netI 0.0203
_diffrn_reflns_Laue_measured_fraction_full 0.996
_diffrn_reflns_Laue_measured_fraction_max 0.987
_diffrn_reflns_limit_h_max 12
_diffrn_reflns_limit_h_min -12
_diffrn_reflns_limit_k_max 17
_diffrn_reflns_limit_k_min -17
_diffrn_reflns_limit_l_max 19
_diffrn_reflns_limit_l_min -18
_diffrn_reflns_number 44204
_diffrn_reflns_point_group_measured_fraction_full 0.996
_diffrn_reflns_point_group_measured_fraction_max 0.987
_diffrn_reflns_theta_full 25.000
_diffrn_reflns_theta_max 25.677
_diffrn_reflns_theta_min 3.414
_diffrn_source 'Genix 3D I\mS microfocus X-ray source'
_exptl_absorpt_coefficient_mu 0.094
_exptl_absorpt_correction_T_max 1.000
_exptl_absorpt_correction_T_min 0.568
_exptl_absorpt_correction_type multi-scan
_exptl_absorpt_process_details 'X-Area (Stoe & Cie, 2001)'
_exptl_crystal_colour colourless
_exptl_crystal_density_diffrn 1.162
_exptl_crystal_description block
_exptl_crystal_F_000 848
_exptl_crystal_size_max 0.240
_exptl_crystal_size_mid 0.190
_exptl_crystal_size_min 0.130
_refine_diff_density_max 0.668
_refine_diff_density_min -0.263
_refine_diff_density_rms 0.041
_refine_ls_extinction_method none
_refine_ls_goodness_of_fit_ref 1.071
_refine_ls_hydrogen_treatment constr
_refine_ls_matrix_type full
_refine_ls_number_parameters 543
_refine_ls_number_reflns 8385
_refine_ls_number_restraints 60
_refine_ls_restrained_S_all 1.095
_refine_ls_R_factor_all 0.0647
_refine_ls_R_factor_gt 0.0571
_refine_ls_shift/su_max 0.000
_refine_ls_shift/su_mean 0.000
_refine_ls_structure_factor_coef Fsqd
_refine_ls_weighting_details 'w=1/[\s^2^(Fo^2^)+(0.0747P)^2^+1.2012P] where P=(Fo^2^+2Fc^2^)/3'
_refine_ls_weighting_scheme calc
_refine_ls_wR_factor_gt 0.1515
_refine_ls_wR_factor_ref 0.1570
_reflns_Friedel_coverage 0.000
_reflns_number_gt 7346
_reflns_number_total 8385
_reflns_threshold_expression 'I > 2\s(I)'
_cod_data_source_file d2sc05518j3.cif
_cod_data_source_block wa2700
_cod_depositor_comments 'Adding full bibliography for 1568181--1568189.cif.'
_cod_original_cell_volume 2242.39(16)
_cod_database_code 1568185
_shelx_shelxl_version_number 2018/3
_shelx_space_group_comment
;
The symmetry employed for this shelxl refinement is uniquely defined
by the following loop, which should always be used as a source of
symmetry information in preference to the above space-group names.
They are only intended as comments.
;
_shelx_estimated_absorpt_t_min 0.978
_shelx_estimated_absorpt_t_max 0.988

loop_
_space_group_symop_operation_xyz
'x, y, z'
'-x, -y, -z'

loop_
_atom_site_label
_atom_site_type_symbol
_atom_site_fract_x
_atom_site_fract_y
_atom_site_fract_z
_atom_site_U_iso_or_equiv
_atom_site_adp_type
_atom_site_occupancy
_atom_site_site_symmetry_order
_atom_site_calc_flag
_atom_site_refinement_flags_posn
_atom_site_refinement_flags_adp
_atom_site_refinement_flags_occupancy
_atom_site_disorder_assembly
_atom_site_disorder_group
Na1 Na 0.43051(10) -0.00574(6) 0.09906(5) 0.0491(2) Uani 1 1 d . . . . .
B1 B 0.4530(2) 0.20030(15) 0.20454(14) 0.0333(4) Uani 1 1 d . . . . .
B2 B 0.71325(19) 0.15050(14) 0.21053(13) 0.0281(4) Uani 1 1 d . . . . .
N1 N 0.50710(14) 0.15716(11) 0.10518(10) 0.0297(3) Uani 1 1 d . . . . .
N2 N 0.68994(15) 0.11243(11) 0.02788(10) 0.0318(3) Uani 1 1 d . . . . .
C1 C 0.55495(18) 0.28896(13) 0.25831(12) 0.0326(4) Uani 1 1 d . . . . .
C2 C 0.68770(18) 0.26324(13) 0.26095(11) 0.0302(4) Uani 1 1 d . . . . .
C3 C 0.78511(19) 0.33484(14) 0.29943(12) 0.0357(4) Uani 1 1 d . . . . .
H3 H 0.874442 0.318124 0.302419 0.043 Uiso 1 1 calc R U . . .
C4 C 0.7542(2) 0.43060(15) 0.33366(14) 0.0423(5) Uani 1 1 d . . . . .
H4 H 0.822096 0.478428 0.358079 0.051 Uiso 1 1 calc R U . . .
C5 C 0.6247(2) 0.45520(14) 0.33179(14) 0.0442(5) Uani 1 1 d . . . . .
H5 H 0.602900 0.520054 0.355400 0.053 Uiso 1 1 calc R U . . .
C6 C 0.5255(2) 0.38454(14) 0.29508(14) 0.0399(4) Uani 1 1 d . . . . .
H6 H 0.436367 0.401832 0.295127 0.048 Uiso 1 1 calc R U . . .
C7 C 0.2987(2) 0.22521(16) 0.20332(16) 0.0456(5) Uani 1 1 d . . . . .
H7A H 0.245111 0.167657 0.169532 0.068 Uiso 1 1 calc R U . . .
H7B H 0.275421 0.248616 0.265488 0.068 Uiso 1 1 calc R U . . .
H7C H 0.282569 0.274381 0.174218 0.068 Uiso 1 1 calc R U . . .
C11 C 0.48356(18) 0.11762(13) 0.25156(11) 0.0315(4) Uani 1 1 d . . . . .
C12 C 0.61497(18) 0.08810(13) 0.24847(11) 0.0300(4) Uani 1 1 d . . . . .
C13 C 0.6491(2) 0.00993(14) 0.27676(12) 0.0367(4) Uani 1 1 d . . . . .
H13 H 0.736046 -0.011878 0.272886 0.044 Uiso 1 1 calc R U . . .
C14 C 0.5580(2) -0.03679(15) 0.31063(14) 0.0458(5) Uani 1 1 d . . . . .
H14 H 0.583140 -0.090050 0.329113 0.055 Uiso 1 1 calc R U . . .
C15 C 0.4317(2) -0.00561(16) 0.31722(14) 0.0471(5) Uani 1 1 d . . . . .
H15 H 0.370415 -0.035894 0.342098 0.057 Uiso 1 1 calc R U . . .
C16 C 0.3944(2) 0.07067(15) 0.28713(13) 0.0403(5) Uani 1 1 d . . . . .
H16 H 0.306886 0.091200 0.290815 0.048 Uiso 1 1 calc R U . . .
C17 C 0.86509(18) 0.12214(15) 0.22868(13) 0.0357(4) Uani 1 1 d . . . . .
H17A H 0.923528 0.159725 0.205825 0.054 Uiso 1 1 calc R U . . .
H17B H 0.888609 0.135549 0.293735 0.054 Uiso 1 1 calc R U . . .
H17C H 0.874140 0.054155 0.197358 0.054 Uiso 1 1 calc R U . . .
C21 C 0.64154(17) 0.13741(12) 0.10634(11) 0.0267(4) Uani 1 1 d . . . . .
C22 C 0.4522(2) 0.19105(14) 0.02995(14) 0.0392(4) Uani 1 1 d . . . . .
H22 H 0.513392 0.168904 -0.017770 0.047 Uiso 1 1 calc R U . . .
C23 C 0.4565(3) 0.29958(17) 0.05511(18) 0.0565(6) Uani 1 1 d . . . . .
H23A H 0.419195 0.317957 0.003216 0.085 Uiso 1 1 calc R U . . .
H23B H 0.405236 0.326474 0.106238 0.085 Uiso 1 1 calc R U . . .
H23C H 0.547650 0.323950 0.072030 0.085 Uiso 1 1 calc R U . . .
C24 C 0.3185(2) 0.14552(18) -0.01495(17) 0.0547(6) Uani 1 1 d . . . . .
H24A H 0.288700 0.171244 -0.063698 0.082 Uiso 1 1 calc R U . . .
H24B H 0.325696 0.076345 -0.039968 0.082 Uiso 1 1 calc R U . . .
H24C H 0.255114 0.159706 0.029991 0.082 Uiso 1 1 calc R U . . .
C25 C 0.83214(19) 0.10668(14) 0.02525(13) 0.0353(4) Uani 1 1 d . . . . .
H25 H 0.869488 0.075451 0.069807 0.042 Uiso 1 1 calc R U . . .
C26 C 0.8601(2) 0.04723(16) -0.06966(15) 0.0480(5) Uani 1 1 d . . . . .
H26A H 0.955123 0.043000 -0.072033 0.072 Uiso 1 1 calc R U . . .
H26B H 0.820163 -0.016926 -0.084409 0.072 Uiso 1 1 calc R U . . .
H26C H 0.822834 0.077452 -0.113460 0.072 Uiso 1 1 calc R U . . .
C27 C 0.8946(2) 0.20678(15) 0.04934(15) 0.0456(5) Uani 1 1 d . . . . .
H27A H 0.989708 0.202583 0.047499 0.068 Uiso 1 1 calc R U . . .
H27B H 0.858053 0.237466 0.005721 0.068 Uiso 1 1 calc R U . . .
H27C H 0.875937 0.244488 0.110244 0.068 Uiso 1 1 calc R U . . .
Na2 Na 0.10939(8) 0.68122(6) 0.31943(6) 0.0452(2) Uani 1 1 d . . . . .
O31 O 0.22920(15) 0.53833(11) 0.35913(10) 0.0452(4) Uani 1 1 d . . . . .
O32 O 0.00863(16) 0.50414(10) 0.23196(11) 0.0496(4) Uani 1 1 d . . . . .
O33 O -0.07406(18) 0.63875(13) 0.16031(14) 0.0666(5) Uani 1 1 d . . . . .
O34 O -0.01287(15) 0.82519(11) 0.26459(10) 0.0470(4) Uani 1 1 d . . . . .
O35 O 0.19282(14) 0.86682(10) 0.40445(9) 0.0389(3) Uani 1 1 d . . . . .
O36 O 0.28511(15) 0.72329(11) 0.46536(10) 0.0472(4) Uani 1 1 d . . . . .
C31 C 0.1486(2) 0.45371(16) 0.33471(17) 0.0505(5) Uani 1 1 d . . . . .
H31A H 0.077173 0.462935 0.374447 0.061 Uiso 1 1 calc R U . . .
H31B H 0.201444 0.400494 0.342485 0.061 Uiso 1 1 calc R U . . .
C32 C 0.0920(2) 0.43033(16) 0.23912(17) 0.0511(5) Uani 1 1 d . . . . .
H32A H 0.163044 0.424777 0.199502 0.061 Uiso 1 1 calc R U . . .
H32B H 0.041450 0.368758 0.220027 0.061 Uiso 1 1 calc R U . . .
C33 C -0.0716(3) 0.47748(19) 0.1480(2) 0.0668(7) Uani 1 1 d . . . . .
H33A H -0.124745 0.418908 0.140615 0.080 Uiso 1 1 calc R U . . .
H33B H -0.016194 0.464589 0.097496 0.080 Uiso 1 1 calc R U . . .
C34 C -0.1583(3) 0.55654(18) 0.1473(2) 0.0669(8) Uani 1 1 d . . . . .
H34A H -0.213997 0.541160 0.088814 0.080 Uiso 1 1 calc R U . . .
H34B H -0.215972 0.568408 0.196439 0.080 Uiso 1 1 calc R U . . .
C35 C -0.1408(3) 0.7138(2) 0.1436(2) 0.0738(9) Uani 1 1 d . . . . .
H35A H -0.218408 0.726773 0.177960 0.089 Uiso 1 1 calc R U . . .
H35B H -0.171622 0.696838 0.078433 0.089 Uiso 1 1 calc R U . . .
C36 C -0.0526(3) 0.79918(18) 0.17113(17) 0.0561(6) Uani 1 1 d . . . . .
H36A H 0.025278 0.785947 0.137123 0.067 Uiso 1 1 calc R U . . .
H36B H -0.098655 0.852272 0.157118 0.067 Uiso 1 1 calc R U . . .
C37 C 0.0569(2) 0.91374(16) 0.29706(16) 0.0494(5) Uani 1 1 d . . . . .
H37A H 0.000154 0.964635 0.288138 0.059 Uiso 1 1 calc R U . . .
H37B H 0.134431 0.911862 0.263604 0.059 Uiso 1 1 calc R U . . .
C38 C 0.0996(2) 0.93370(16) 0.39529(16) 0.0506(5) Uani 1 1 d . . . . .
H38A H 0.138777 0.999132 0.421593 0.061 Uiso 1 1 calc R U . . .
H38B H 0.023128 0.928467 0.427701 0.061 Uiso 1 1 calc R U . . .
C39 C 0.2476(3) 0.88619(17) 0.49563(14) 0.0527(6) Uani 1 1 d . . . . .
H39A H 0.178069 0.881648 0.533860 0.063 Uiso 1 1 calc R U . . .
H39B H 0.287952 0.951444 0.519020 0.063 Uiso 1 1 calc R U . . .
C40 C 0.3488(3) 0.81507(18) 0.49837(16) 0.0560(6) Uani 1 1 d . . . . .
H40A H 0.418472 0.819435 0.460168 0.067 Uiso 1 1 calc R U . . .
H40B H 0.389599 0.827180 0.561108 0.067 Uiso 1 1 calc R U . . .
C41 C 0.3701(3) 0.65014(19) 0.47304(18) 0.0610(7) Uani 1 1 d . . . . .
H41A H 0.412850 0.666061 0.535715 0.073 Uiso 1 1 calc R U . . .
H41B H 0.439349 0.643487 0.431884 0.073 Uiso 1 1 calc R U . . .
C42 C 0.2905(3) 0.55971(18) 0.44867(17) 0.0585(7) Uani 1 1 d . . . . .
H42A H 0.347672 0.507339 0.453251 0.070 Uiso 1 1 calc R U . . .
H42B H 0.223078 0.566087 0.491054 0.070 Uiso 1 1 calc R U . . .
O51 O 0.2594(2) 0.67187(15) 0.21387(14) 0.0755(6) Uani 1 1 d . . . . .
C52 C 0.3499(9) 0.7382(5) 0.2126(7) 0.073(2) Uani 0.488(10) 1 d . U P A 1
H52A H 0.368731 0.784525 0.274054 0.087 Uiso 0.488(10) 1 calc R U P A 1
H52B H 0.314754 0.773234 0.171565 0.087 Uiso 0.488(10) 1 calc R U P A 1
C53 C 0.4650(10) 0.6958(8) 0.1838(9) 0.122(4) Uani 0.488(10) 1 d . U P A 1
H53A H 0.535255 0.712837 0.234895 0.147 Uiso 0.488(10) 1 calc R U P A 1
H53B H 0.493299 0.719626 0.135848 0.147 Uiso 0.488(10) 1 calc R U P A 1
C54 C 0.4440(12) 0.5919(7) 0.1485(9) 0.097(3) Uani 0.488(10) 1 d . U P A 1
H54A H 0.455642 0.567728 0.083332 0.117 Uiso 0.488(10) 1 calc R U P A 1
H54B H 0.506201 0.560309 0.181433 0.117 Uiso 0.488(10) 1 calc R U P A 1
C55 C 0.3209(13) 0.5762(6) 0.1621(8) 0.105(3) Uani 0.488(10) 1 d . U P A 1
H55A H 0.319454 0.531580 0.197689 0.126 Uiso 0.488(10) 1 calc R U P A 1
H55B H 0.268220 0.546423 0.103199 0.126 Uiso 0.488(10) 1 calc R U P A 1
C52' C 0.3828(11) 0.7070(11) 0.2427(8) 0.117(4) Uani 0.512(10) 1 d . U P A 2
H52C H 0.394680 0.768253 0.230876 0.140 Uiso 0.512(10) 1 calc R U P A 2
H52D H 0.400623 0.718580 0.308560 0.140 Uiso 0.512(10) 1 calc R U P A 2
C53' C 0.4648(16) 0.6449(14) 0.1993(13) 0.166(6) Uani 0.512(10) 1 d . U P A 2
H53C H 0.493190 0.600770 0.233035 0.199 Uiso 0.512(10) 1 calc R U P A 2
H53D H 0.543099 0.677179 0.187946 0.199 Uiso 0.512(10) 1 calc R U P A 2
C54' C 0.3715(13) 0.5877(10) 0.1023(9) 0.139(4) Uani 0.512(10) 1 d . U P A 2
H54C H 0.393546 0.609935 0.051938 0.166 Uiso 0.512(10) 1 calc R U P A 2
H54D H 0.379899 0.517806 0.085267 0.166 Uiso 0.512(10) 1 calc R U P A 2
C55' C 0.2549(7) 0.6128(7) 0.1252(5) 0.084(2) Uani 0.512(10) 1 d . U P A 2
H55C H 0.199970 0.554974 0.117573 0.101 Uiso 0.512(10) 1 calc R U P A 2
H55D H 0.213444 0.646191 0.084489 0.101 Uiso 0.512(10) 1 calc R U P A 2
O61 O -0.05388(17) 0.70419(15) 0.41765(12) 0.0624(5) Uani 1 1 d . . . . .
C62 C -0.0335(3) 0.6977(2) 0.50724(19) 0.0656(7) Uani 1 1 d . . . . .
H62A H 0.058398 0.716180 0.533515 0.079 Uiso 1 1 calc R U . . .
H62B H -0.052976 0.631945 0.506795 0.079 Uiso 1 1 calc R U . . .
C63 C -0.1259(3) 0.7652(3) 0.5599(2) 0.0796(9) Uani 1 1 d . . . . .
H63A H -0.079673 0.825893 0.596941 0.096 Uiso 0.31(3) 1 calc R U P B 1
H63B H -0.168989 0.737189 0.600072 0.096 Uiso 0.31(3) 1 calc R U P B 1
H63C H -0.144039 0.749709 0.614727 0.096 Uiso 0.69(3) 1 calc R U P B 2
H63D H -0.091852 0.831993 0.577537 0.096 Uiso 0.69(3) 1 calc R U P B 2
C64 C -0.234(2) 0.7819(13) 0.4811(13) 0.067(4) Uani 0.31(3) 1 d . U P B 1
H64A H -0.323392 0.759883 0.486292 0.081 Uiso 0.31(3) 1 calc R U P B 1
H64B H -0.235259 0.849849 0.484431 0.081 Uiso 0.31(3) 1 calc R U P B 1
C64' C -0.2392(8) 0.7486(11) 0.4958(6) 0.087(3) Uani 0.69(3) 1 d . U P B 2
H64C H -0.292921 0.805783 0.507855 0.105 Uiso 0.69(3) 1 calc R U P B 2
H64D H -0.293795 0.694334 0.498606 0.105 Uiso 0.69(3) 1 calc R U P B 2
C65 C -0.1862(3) 0.7252(3) 0.4004(2) 0.0727(8) Uani 1 1 d . . . . .
H65A H -0.240034 0.665167 0.374973 0.087 Uiso 0.31(3) 1 calc R U P B 1
H65B H -0.193345 0.759612 0.355313 0.087 Uiso 0.31(3) 1 calc R U P B 1
H65C H -0.235297 0.669849 0.355563 0.087 Uiso 0.69(3) 1 calc R U P B 2
H65D H -0.192758 0.780643 0.377867 0.087 Uiso 0.69(3) 1 calc R U P B 2

loop_
_atom_site_aniso_label
_atom_site_aniso_U_11
_atom_site_aniso_U_22
_atom_site_aniso_U_33
_atom_site_aniso_U_23
_atom_site_aniso_U_13
_atom_site_aniso_U_12
Na1 0.0706(6) 0.0390(5) 0.0305(4) 0.0029(3) -0.0005(4) -0.0143(4)
B1 0.0306(10) 0.0326(10) 0.0333(10) 0.0052(8) 0.0051(8) 0.0049(8)
B2 0.0303(10) 0.0299(10) 0.0223(9) 0.0061(8) 0.0014(7) 0.0022(8)
N1 0.0303(8) 0.0289(8) 0.0286(7) 0.0087(6) -0.0013(6) 0.0027(6)
N2 0.0374(8) 0.0308(8) 0.0252(7) 0.0059(6) 0.0038(6) 0.0012(6)
C1 0.0359(10) 0.0312(9) 0.0286(9) 0.0057(7) 0.0064(7) 0.0019(8)
C2 0.0354(9) 0.0314(9) 0.0223(8) 0.0061(7) 0.0039(7) -0.0002(7)
C3 0.0359(10) 0.0387(10) 0.0301(9) 0.0076(8) 0.0036(7) -0.0018(8)
C4 0.0488(12) 0.0341(10) 0.0377(10) 0.0026(8) 0.0040(9) -0.0101(9)
C5 0.0567(13) 0.0283(10) 0.0423(11) 0.0024(8) 0.0092(9) 0.0014(9)
C6 0.0412(11) 0.0340(10) 0.0406(11) 0.0051(8) 0.0089(8) 0.0057(8)
C7 0.0338(10) 0.0397(11) 0.0584(13) 0.0078(10) 0.0076(9) 0.0065(9)
C11 0.0342(9) 0.0320(9) 0.0226(8) 0.0010(7) 0.0025(7) -0.0026(7)
C12 0.0374(10) 0.0293(9) 0.0191(8) 0.0027(7) -0.0004(7) -0.0018(7)
C13 0.0445(11) 0.0340(10) 0.0290(9) 0.0085(8) -0.0028(8) -0.0008(8)
C14 0.0619(14) 0.0385(11) 0.0382(11) 0.0171(9) -0.0048(9) -0.0103(10)
C15 0.0541(13) 0.0501(13) 0.0381(11) 0.0164(9) 0.0026(9) -0.0186(10)
C16 0.0391(10) 0.0455(11) 0.0313(10) 0.0051(8) 0.0049(8) -0.0080(9)
C17 0.0322(9) 0.0430(11) 0.0320(9) 0.0127(8) 0.0008(7) 0.0047(8)
C21 0.0315(9) 0.0209(8) 0.0261(8) 0.0057(6) 0.0016(7) -0.0006(7)
C22 0.0423(11) 0.0378(10) 0.0382(10) 0.0165(8) -0.0075(8) 0.0029(8)
C23 0.0726(16) 0.0402(12) 0.0593(14) 0.0244(11) -0.0097(12) 0.0018(11)
C24 0.0535(14) 0.0508(13) 0.0568(14) 0.0201(11) -0.0185(11) 0.0032(11)
C25 0.0383(10) 0.0349(10) 0.0321(9) 0.0082(8) 0.0095(8) 0.0026(8)
C26 0.0571(13) 0.0440(12) 0.0413(11) 0.0064(9) 0.0214(10) 0.0028(10)
C27 0.0473(12) 0.0409(11) 0.0463(12) 0.0086(9) 0.0119(9) -0.0037(9)
Na2 0.0464(5) 0.0473(5) 0.0449(5) 0.0151(4) 0.0177(4) 0.0075(4)
O31 0.0528(9) 0.0422(8) 0.0446(8) 0.0187(7) 0.0069(7) 0.0093(7)
O32 0.0505(9) 0.0341(8) 0.0606(10) 0.0113(7) 0.0006(7) 0.0033(6)
O33 0.0631(11) 0.0523(10) 0.0827(13) 0.0280(9) -0.0221(9) -0.0068(8)
O34 0.0463(8) 0.0518(9) 0.0456(8) 0.0223(7) -0.0052(6) -0.0090(7)
O35 0.0467(8) 0.0363(7) 0.0293(7) 0.0055(5) 0.0000(6) 0.0047(6)
O36 0.0497(9) 0.0458(8) 0.0410(8) 0.0086(6) -0.0028(6) 0.0131(7)
C31 0.0562(13) 0.0380(11) 0.0661(15) 0.0253(11) 0.0188(11) 0.0111(10)
C32 0.0557(13) 0.0317(11) 0.0658(15) 0.0138(10) 0.0114(11) 0.0057(9)
C33 0.0722(17) 0.0437(13) 0.0701(17) 0.0043(12) -0.0148(14) -0.0047(12)
C34 0.0655(16) 0.0461(14) 0.0799(19) 0.0165(13) -0.0245(14) -0.0095(12)
C35 0.0761(19) 0.0618(16) 0.081(2) 0.0340(15) -0.0397(15) -0.0122(14)
C36 0.0623(15) 0.0544(14) 0.0538(14) 0.0283(11) -0.0199(11) -0.0024(11)
C37 0.0551(13) 0.0382(11) 0.0557(13) 0.0204(10) -0.0081(10) 0.0035(10)
C38 0.0584(14) 0.0369(11) 0.0515(13) 0.0078(10) 0.0016(10) 0.0115(10)
C39 0.0744(16) 0.0427(12) 0.0309(10) 0.0015(9) -0.0079(10) 0.0043(11)
C40 0.0637(15) 0.0557(14) 0.0371(11) 0.0047(10) -0.0164(10) 0.0029(12)
C41 0.0607(15) 0.0634(16) 0.0500(13) 0.0096(12) -0.0100(11) 0.0270(13)
C42 0.0766(17) 0.0545(14) 0.0477(13) 0.0218(11) 0.0028(12) 0.0282(13)
O51 0.0668(12) 0.0780(13) 0.0695(12) -0.0020(10) 0.0355(10) -0.0148(10)
C52 0.080(5) 0.047(3) 0.097(5) 0.022(3) 0.044(4) -0.004(3)
C53 0.080(5) 0.114(7) 0.159(8) 0.005(5) 0.074(5) -0.018(4)
C54 0.104(6) 0.080(5) 0.109(6) 0.021(4) 0.045(5) 0.041(5)
C55 0.129(7) 0.069(4) 0.104(6) -0.001(4) 0.046(6) -0.018(4)
C52' 0.096(6) 0.141(8) 0.082(5) -0.010(5) 0.014(5) -0.016(6)
C53' 0.127(8) 0.189(10) 0.170(9) 0.055(8) -0.034(7) 0.050(8)
C54' 0.117(7) 0.164(8) 0.106(7) -0.013(5) 0.058(6) 0.018(6)
C55' 0.064(4) 0.105(5) 0.057(3) -0.011(3) 0.013(3) -0.003(3)
O61 0.0545(10) 0.0883(13) 0.0528(10) 0.0291(9) 0.0224(8) 0.0159(9)
C62 0.0853(19) 0.0663(17) 0.0593(15) 0.0321(13) 0.0325(14) 0.0189(14)
C63 0.080(2) 0.089(2) 0.0691(19) 0.0176(16) 0.0329(16) 0.0152(17)
C64 0.060(7) 0.058(6) 0.080(7) 0.012(5) 0.018(5) 0.014(5)
C64' 0.050(3) 0.110(6) 0.087(4) 0.002(4) 0.031(3) -0.009(4)
C65 0.0498(15) 0.092(2) 0.0771(19) 0.0272(17) 0.0083(13) -0.0030(14)

loop_
_atom_type_symbol
_atom_type_description
_atom_type_scat_dispersion_real
_atom_type_scat_dispersion_imag
_atom_type_scat_source
C C 0.0033 0.0016 'International Tables Vol C Tables 4.2.6.8 and 6.1.1.4'
H H 0.0000 0.0000 'International Tables Vol C Tables 4.2.6.8 and 6.1.1.4'
B B 0.0013 0.0007 'International Tables Vol C Tables 4.2.6.8 and 6.1.1.4'
N N 0.0061 0.0033 'International Tables Vol C Tables 4.2.6.8 and 6.1.1.4'
Na Na 0.0362 0.0249 'International Tables Vol C Tables 4.2.6.8 and 6.1.1.4'
O O 0.0106 0.0060 'International Tables Vol C Tables 4.2.6.8 and 6.1.1.4'

loop_
_geom_angle_atom_site_label_1
_geom_angle_atom_site_label_2
_geom_angle_atom_site_label_3
_geom_angle
_geom_angle_site_symmetry_1
_geom_angle_site_symmetry_3
_geom_angle_publ_flag
N2 Na1 N1 123.30(6) 2_655 . ?
N2 Na1 C11 160.68(7) 2_655 . ?
N1 Na1 C11 61.73(6) . . ?
N2 Na1 C12 166.88(7) 2_655 . ?
N1 Na1 C12 64.93(5) . . ?
C11 Na1 C12 30.01(6) . . ?
N2 Na1 C16 134.71(7) 2_655 . ?
N1 Na1 C16 88.25(6) . . ?
C11 Na1 C16 29.26(6) . . ?
C12 Na1 C16 50.44(6) . . ?
N2 Na1 B1 140.69(7) 2_655 . ?
N1 Na1 B1 33.50(5) . . ?
C11 Na1 B1 33.34(6) . . ?
C12 Na1 B1 52.09(6) . . ?
C16 Na1 B1 55.60(6) . . ?
N2 Na1 C21 128.77(6) 2_655 . ?
N1 Na1 C21 28.01(5) . . ?
C11 Na1 C21 65.56(6) . . ?
C12 Na1 C21 52.77(5) . . ?
C16 Na1 C21 94.77(6) . . ?
B1 Na1 C21 51.38(5) . . ?
N2 Na1 C26 52.50(6) 2_655 2_655 ?
N1 Na1 C26 116.84(7) . 2_655 ?
C11 Na1 C26 108.18(7) . 2_655 ?
C12 Na1 C26 135.90(6) . 2_655 ?
C16 Na1 C26 85.65(6) . 2_655 ?
B1 Na1 C26 103.04(7) . 2_655 ?
C21 Na1 C26 144.47(7) . 2_655 ?
N2 Na1 Na1 71.80(5) 2_655 2_655 ?
N1 Na1 Na1 65.04(4) . 2_655 ?
C11 Na1 Na1 122.58(6) . 2_655 ?
C12 Na1 Na1 106.39(5) . 2_655 ?
C16 Na1 Na1 151.77(6) . 2_655 ?
B1 Na1 Na1 98.50(5) . 2_655 ?
C21 Na1 Na1 57.40(4) . 2_655 ?
C26 Na1 Na1 113.72(6) 2_655 2_655 ?
C1 B1 C7 115.37(16) . . ?
C1 B1 C11 106.09(15) . . ?
C7 B1 C11 110.93(17) . . ?
C1 B1 N1 104.00(14) . . ?
C7 B1 N1 115.66(16) . . ?
C11 B1 N1 103.69(14) . . ?
C1 B1 Na1 144.62(13) . . ?
C7 B1 Na1 100.01(12) . . ?
C11 B1 Na1 57.82(9) . . ?
N1 B1 Na1 57.34(8) . . ?
C17 B2 C12 109.81(15) . . ?
C17 B2 C2 113.21(15) . . ?
C12 B2 C2 107.06(14) . . ?
C17 B2 C21 122.05(14) . . ?
C12 B2 C21 102.98(13) . . ?
C2 B2 C21 100.33(13) . . ?
C21 N1 C22 115.40(15) . . ?
C21 N1 B1 115.60(13) . . ?
C22 N1 B1 119.23(15) . . ?
C21 N1 Na1 95.56(10) . . ?
C22 N1 Na1 116.18(11) . . ?
B1 N1 Na1 89.16(10) . . ?
C21 N2 C25 119.53(15) . . ?
C21 N2 Na1 119.63(12) . 2_655 ?
C25 N2 Na1 113.41(11) . 2_655 ?
C6 C1 C2 119.14(18) . . ?
C6 C1 B1 127.25(17) . . ?
C2 C1 B1 113.47(15) . . ?
C3 C2 C1 118.65(17) . . ?
C3 C2 B2 125.55(16) . . ?
C1 C2 B2 115.63(15) . . ?
C2 C3 C4 121.50(19) . . ?
C2 C3 H3 119.2 . . ?
C4 C3 H3 119.2 . . ?
C5 C4 C3 119.63(19) . . ?
C5 C4 H4 120.2 . . ?
C3 C4 H4 120.2 . . ?
C4 C5 C6 119.82(19) . . ?
C4 C5 H5 120.1 . . ?
C6 C5 H5 120.1 . . ?
C1 C6 C5 121.22(19) . . ?
C1 C6 H6 119.4 . . ?
C5 C6 H6 119.4 . . ?
B1 C7 H7A 109.5 . . ?
B1 C7 H7B 109.5 . . ?
H7A C7 H7B 109.5 . . ?
B1 C7 H7C 109.5 . . ?
H7A C7 H7C 109.5 . . ?
H7B C7 H7C 109.5 . . ?
C16 C11 C12 118.96(18) . . ?
C16 C11 B1 127.59(18) . . ?
C12 C11 B1 113.29(16) . . ?
C16 C11 Na1 89.48(11) . . ?
C12 C11 Na1 87.55(10) . . ?
B1 C11 Na1 88.84(10) . . ?
C13 C12 C11 118.64(17) . . ?
C13 C12 B2 126.00(17) . . ?
C11 C12 B2 115.36(16) . . ?
C13 C12 Na1 98.70(11) . . ?
C11 C12 Na1 62.44(9) . . ?
B2 C12 Na1 105.42(10) . . ?
C14 C13 C12 121.3(2) . . ?
C14 C13 H13 119.3 . . ?
C12 C13 H13 119.3 . . ?
C15 C14 C13 120.0(2) . . ?
C15 C14 H14 120.0 . . ?
C13 C14 H14 120.0 . . ?
C14 C15 C16 119.61(19) . . ?
C14 C15 H15 120.2 . . ?
C16 C15 H15 120.2 . . ?
C15 C16 C11 121.3(2) . . ?
C15 C16 Na1 100.87(14) . . ?
C11 C16 Na1 61.26(10) . . ?
C15 C16 H16 119.3 . . ?
C11 C16 H16 119.3 . . ?
Na1 C16 H16 107.4 . . ?
B2 C17 H17A 109.5 . . ?
B2 C17 H17B 109.5 . . ?
H17A C17 H17B 109.5 . . ?
B2 C17 H17C 109.5 . . ?
H17A C17 H17C 109.5 . . ?
H17B C17 H17C 109.5 . . ?
N2 C21 N1 116.52(15) . . ?
N2 C21 B2 130.79(16) . . ?
N1 C21 B2 112.69(14) . . ?
N2 C21 Na1 108.38(11) . . ?
N1 C21 Na1 56.43(9) . . ?
B2 C21 Na1 98.27(10) . . ?
N1 C22 C24 114.14(17) . . ?
N1 C22 C23 112.91(17) . . ?
C24 C22 C23 112.99(18) . . ?
N1 C22 H22 105.2 . . ?
C24 C22 H22 105.2 . . ?
C23 C22 H22 105.2 . . ?
C22 C23 H23A 109.5 . . ?
C22 C23 H23B 109.5 . . ?
H23A C23 H23B 109.5 . . ?
C22 C23 H23C 109.5 . . ?
H23A C23 H23C 109.5 . . ?
H23B C23 H23C 109.5 . . ?
C22 C24 H24A 109.5 . . ?
C22 C24 H24B 109.5 . . ?
H24A C24 H24B 109.5 . . ?
C22 C24 H24C 109.5 . . ?
H24A C24 H24C 109.5 . . ?
H24B C24 H24C 109.5 . . ?
N2 C25 C26 108.91(16) . . ?
N2 C25 C27 109.76(16) . . ?
C26 C25 C27 110.01(17) . . ?
N2 C25 H25 109.4 . . ?
C26 C25 H25 109.4 . . ?
C27 C25 H25 109.4 . . ?
C25 C26 Na1 83.97(12) . 2_655 ?
C25 C26 H26A 109.5 . . ?
Na1 C26 H26A 164.1 2_655 . ?
C25 C26 H26B 109.5 . . ?
Na1 C26 H26B 56.5 2_655 . ?
H26A C26 H26B 109.5 . . ?
C25 C26 H26C 109.5 . . ?
Na1 C26 H26C 72.2 2_655 . ?
H26A C26 H26C 109.5 . . ?
H26B C26 H26C 109.5 . . ?
C25 C27 H27A 109.5 . . ?
C25 C27 H27B 109.5 . . ?
H27A C27 H27B 109.5 . . ?
C25 C27 H27C 109.5 . . ?
H27A C27 H27C 109.5 . . ?
H27B C27 H27C 109.5 . . ?
O61 Na2 O51 172.89(9) . . ?
O61 Na2 O31 98.89(6) . . ?
O51 Na2 O31 88.16(7) . . ?
O61 Na2 O36 87.43(6) . . ?
O51 Na2 O36 96.75(7) . . ?
O31 Na2 O36 61.88(5) . . ?
O61 Na2 O32 89.52(7) . . ?
O51 Na2 O32 92.92(7) . . ?
O31 Na2 O32 62.93(5) . . ?
O36 Na2 O32 123.44(6) . . ?
O61 Na2 O35 88.27(6) . . ?
O51 Na2 O35 88.80(6) . . ?
O31 Na2 O35 121.49(6) . . ?
O36 Na2 O35 60.56(5) . . ?
O32 Na2 O35 175.34(6) . . ?
O61 Na2 O34 84.51(6) . . ?
O51 Na2 O34 88.41(7) . . ?
O31 Na2 O34 175.81(6) . . ?
O36 Na2 O34 120.97(5) . . ?
O32 Na2 O34 114.87(6) . . ?
O35 Na2 O34 60.82(4) . . ?
O61 Na2 O33 93.97(7) . . ?
O51 Na2 O33 81.75(8) . . ?
O31 Na2 O33 118.76(6) . . ?
O36 Na2 O33 178.30(6) . . ?
O32 Na2 O33 57.58(5) . . ?
O35 Na2 O33 118.49(5) . . ?
O34 Na2 O33 58.29(5) . . ?
C42 O31 C31 110.82(18) . . ?
C42 O31 Na2 115.89(13) . . ?
C31 O31 Na2 113.09(13) . . ?
C32 O32 C33 111.62(18) . . ?
C32 O32 Na2 114.51(13) . . ?
C33 O32 Na2 124.58(14) . . ?
C35 O33 C34 112.8(2) . . ?
C35 O33 Na2 117.76(15) . . ?
C34 O33 Na2 113.38(15) . . ?
C37 O34 C36 112.08(17) . . ?
C37 O34 Na2 113.90(12) . . ?
C36 O34 Na2 114.20(14) . . ?
C38 O35 C39 111.95(16) . . ?
C38 O35 Na2 113.96(13) . . ?
C39 O35 Na2 114.43(13) . . ?
C41 O36 C40 112.40(18) . . ?
C41 O36 Na2 116.89(13) . . ?
C40 O36 Na2 119.49(13) . . ?
O31 C31 C32 109.47(18) . . ?
O31 C31 H31A 109.8 . . ?
C32 C31 H31A 109.8 . . ?
O31 C31 H31B 109.8 . . ?
C32 C31 H31B 109.8 . . ?
H31A C31 H31B 108.2 . . ?
O32 C32 C31 108.27(18) . . ?
O32 C32 H32A 110.0 . . ?
C31 C32 H32A 110.0 . . ?
O32 C32 H32B 110.0 . . ?
C31 C32 H32B 110.0 . . ?
H32A C32 H32B 108.4 . . ?
O32 C33 C34 108.2(2) . . ?
O32 C33 H33A 110.1 . . ?
C34 C33 H33A 110.1 . . ?
O32 C33 H33B 110.1 . . ?
C34 C33 H33B 110.1 . . ?
H33A C33 H33B 108.4 . . ?
O33 C34 C33 106.5(2) . . ?
O33 C34 H34A 110.4 . . ?
C33 C34 H34A 110.4 . . ?
O33 C34 H34B 110.4 . . ?
C33 C34 H34B 110.4 . . ?
H34A C34 H34B 108.6 . . ?
O33 C35 C36 109.4(2) . . ?
O33 C35 H35A 109.8 . . ?
C36 C35 H35A 109.8 . . ?
O33 C35 H35B 109.8 . . ?
C36 C35 H35B 109.8 . . ?
H35A C35 H35B 108.2 . . ?
O34 C36 C35 109.7(2) . . ?
O34 C36 H36A 109.7 . . ?
C35 C36 H36A 109.7 . . ?
O34 C36 H36B 109.7 . . ?
C35 C36 H36B 109.7 . . ?
H36A C36 H36B 108.2 . . ?
O34 C37 C38 108.43(19) . . ?
O34 C37 H37A 110.0 . . ?
C38 C37 H37A 110.0 . . ?
O34 C37 H37B 110.0 . . ?
C38 C37 H37B 110.0 . . ?
H37A C37 H37B 108.4 . . ?
O35 C38 C37 108.35(18) . . ?
O35 C38 H38A 110.0 . . ?
C37 C38 H38A 110.0 . . ?
O35 C38 H38B 110.0 . . ?
C37 C38 H38B 110.0 . . ?
H38A C38 H38B 108.4 . . ?
O35 C39 C40 108.30(18) . . ?
O35 C39 H39A 110.0 . . ?
C40 C39 H39A 110.0 . . ?
O35 C39 H39B 110.0 . . ?
C40 C39 H39B 110.0 . . ?
H39A C39 H39B 108.4 . . ?
O36 C40 C39 107.5(2) . . ?
O36 C40 H40A 110.2 . . ?
C39 C40 H40A 110.2 . . ?
O36 C40 H40B 110.2 . . ?
C39 C40 H40B 110.2 . . ?
H40A C40 H40B 108.5 . . ?
O36 C41 C42 108.1(2) . . ?
O36 C41 H41A 110.1 . . ?
C42 C41 H41A 110.1 . . ?
O36 C41 H41B 110.1 . . ?
C42 C41 H41B 110.1 . . ?
H41A C41 H41B 108.4 . . ?
O31 C42 C41 109.4(2) . . ?
O31 C42 H42A 109.8 . . ?
C41 C42 H42A 109.8 . . ?
O31 C42 H42B 109.8 . . ?
C41 C42 H42B 109.8 . . ?
H42A C42 H42B 108.2 . . ?
C52' O51 C55' 108.9(5) . . ?
C52 O51 C55 102.7(5) . . ?
C52' O51 Na2 119.6(5) . . ?
C52 O51 Na2 128.7(4) . . ?
C55' O51 Na2 129.1(3) . . ?
C55 O51 Na2 122.6(4) . . ?
O51 C52 C53 110.8(7) . . ?
O51 C52 H52A 109.5 . . ?
C53 C52 H52A 109.5 . . ?
O51 C52 H52B 109.5 . . ?
C53 C52 H52B 109.5 . . ?
H52A C52 H52B 108.1 . . ?
C52 C53 C54 110.0(7) . . ?
C52 C53 H53A 109.7 . . ?
C54 C53 H53A 109.7 . . ?
C52 C53 H53B 109.7 . . ?
C54 C53 H53B 109.7 . . ?
H53A C53 H53B 108.2 . . ?
C55 C54 C53 104.8(7) . . ?
C55 C54 H54A 110.8 . . ?
C53 C54 H54A 110.8 . . ?
C55 C54 H54B 110.8 . . ?
C53 C54 H54B 110.8 . . ?
H54A C54 H54B 108.9 . . ?
C54 C55 O51 110.4(7) . . ?
C54 C55 H55A 109.6 . . ?
O51 C55 H55A 109.6 . . ?
C54 C55 H55B 109.6 . . ?
O51 C55 H55B 109.6 . . ?
H55A C55 H55B 108.1 . . ?
C53' C52' O51 108.9(11) . . ?
C53' C52' H52C 109.9 . . ?
O51 C52' H52C 109.9 . . ?
C53' C52' H52D 109.9 . . ?
O51 C52' H52D 109.9 . . ?
H52C C52' H52D 108.3 . . ?
C52' C53' C54' 101.6(10) . . ?
C52' C53' H53C 111.4 . . ?
C54' C53' H53C 111.4 . . ?
C52' C53' H53D 111.4 . . ?
C54' C53' H53D 111.4 . . ?
H53C C53' H53D 109.3 . . ?
C55' C54' C53' 100.7(9) . . ?
C55' C54' H54C 111.6 . . ?
C53' C54' H54C 111.6 . . ?
C55' C54' H54D 111.6 . . ?
C53' C54' H54D 111.6 . . ?
H54C C54' H54D 109.4 . . ?
C54' C55' O51 112.0(7) . . ?
C54' C55' H55C 109.2 . . ?
O51 C55' H55C 109.2 . . ?
C54' C55' H55D 109.2 . . ?
O51 C55' H55D 109.2 . . ?
H55C C55' H55D 107.9 . . ?
C65 O61 C62 108.6(2) . . ?
C65 O61 Na2 127.33(16) . . ?
C62 O61 Na2 124.03(16) . . ?
O61 C62 C63 105.3(2) . . ?
O61 C62 H62A 110.7 . . ?
C63 C62 H62A 110.7 . . ?
O61 C62 H62B 110.7 . . ?
C63 C62 H62B 110.7 . . ?
H62A C62 H62B 108.8 . . ?
C64' C63 C62 101.2(5) . . ?
C62 C63 C64 103.7(7) . . ?
C62 C63 H63A 111.0 . . ?
C64 C63 H63A 111.0 . . ?
C62 C63 H63B 111.0 . . ?
C64 C63 H63B 111.0 . . ?
H63A C63 H63B 109.0 . . ?
C64' C63 H63C 111.5 . . ?
C62 C63 H63C 111.5 . . ?
C64' C63 H63D 111.5 . . ?
C62 C63 H63D 111.5 . . ?
H63C C63 H63D 109.4 . . ?
C65 C64 C63 102.3(10) . . ?
C65 C64 H64A 111.3 . . ?
C63 C64 H64A 111.3 . . ?
C65 C64 H64B 111.3 . . ?
C63 C64 H64B 111.3 . . ?
H64A C64 H64B 109.2 . . ?
C63 C64' C65 105.8(5) . . ?
C63 C64' H64C 110.6 . . ?
C65 C64' H64C 110.6 . . ?
C63 C64' H64D 110.6 . . ?
C65 C64' H64D 110.6 . . ?
H64C C64' H64D 108.7 . . ?
O61 C65 C64 110.3(8) . . ?
O61 C65 C64' 103.3(5) . . ?
O61 C65 H65A 109.6 . . ?
C64 C65 H65A 109.6 . . ?
O61 C65 H65B 109.6 . . ?
C64 C65 H65B 109.6 . . ?
H65A C65 H65B 108.1 . . ?
O61 C65 H65C 111.1 . . ?
C64' C65 H65C 111.1 . . ?
O61 C65 H65D 111.1 . . ?
C64' C65 H65D 111.1 . . ?
H65C C65 H65D 109.1 . . ?

loop_
_geom_bond_atom_site_label_1
_geom_bond_atom_site_label_2
_geom_bond_distance
_geom_bond_site_symmetry_2
_geom_bond_publ_flag
Na1 N2 2.3423(17) 2_655 ?
Na1 N1 2.5008(17) . ?
Na1 C11 2.5143(18) . ?
Na1 C12 2.8336(19) . ?
Na1 C16 2.867(2) . ?
Na1 B1 2.970(2) . ?
Na1 C21 2.9872(19) . ?
Na1 C26 2.997(3) 2_655 ?
Na1 Na1 3.5921(17) 2_655 ?
B1 C1 1.623(3) . ?
B1 C7 1.625(3) . ?
B1 C11 1.632(3) . ?
B1 N1 1.639(2) . ?
B2 C17 1.635(3) . ?
B2 C12 1.635(3) . ?
B2 C2 1.640(3) . ?
B2 C21 1.675(2) . ?
N1 C21 1.409(2) . ?
N1 C22 1.484(2) . ?
N2 C21 1.316(2) . ?
N2 C25 1.464(2) . ?
C1 C6 1.396(3) . ?
C1 C2 1.415(3) . ?
C2 C3 1.396(3) . ?
C3 C4 1.398(3) . ?
C3 H3 0.9500 . ?
C4 C5 1.378(3) . ?
C4 H4 0.9500 . ?
C5 C6 1.396(3) . ?
C5 H5 0.9500 . ?
C6 H6 0.9500 . ?
C7 H7A 0.9800 . ?
C7 H7B 0.9800 . ?
C7 H7C 0.9800 . ?
C11 C16 1.402(3) . ?
C11 C12 1.419(3) . ?
C12 C13 1.398(3) . ?
C13 C14 1.398(3) . ?
C13 H13 0.9500 . ?
C14 C15 1.379(3) . ?
C14 H14 0.9500 . ?
C15 C16 1.395(3) . ?
C15 H15 0.9500 . ?
C16 H16 0.9500 . ?
C17 H17A 0.9800 . ?
C17 H17B 0.9800 . ?
C17 H17C 0.9800 . ?
C22 C24 1.526(3) . ?
C22 C23 1.527(3) . ?
C22 H22 1.0000 . ?
C23 H23A 0.9800 . ?
C23 H23B 0.9800 . ?
C23 H23C 0.9800 . ?
C24 H24A 0.9800 . ?
C24 H24B 0.9800 . ?
C24 H24C 0.9800 . ?
C25 C26 1.527(3) . ?
C25 C27 1.528(3) . ?
C25 H25 1.0000 . ?
C26 H26A 0.9800 . ?
C26 H26B 0.9800 . ?
C26 H26C 0.9800 . ?
C27 H27A 0.9800 . ?
C27 H27B 0.9800 . ?
C27 H27C 0.9800 . ?
Na2 O61 2.3388(17) . ?
Na2 O51 2.3408(19) . ?
Na2 O31 2.6592(16) . ?
Na2 O36 2.6713(17) . ?
Na2 O32 2.6902(17) . ?
Na2 O35 2.7368(16) . ?
Na2 O34 2.7959(18) . ?
Na2 O33 2.867(2) . ?
O31 C42 1.417(3) . ?
O31 C31 1.421(3) . ?
O32 C32 1.416(3) . ?
O32 C33 1.421(3) . ?
O33 C35 1.387(3) . ?
O33 C34 1.436(3) . ?
O34 C37 1.409(3) . ?
O34 C36 1.409(3) . ?
O35 C38 1.409(3) . ?
O35 C39 1.422(2) . ?
O36 C41 1.420(3) . ?
O36 C40 1.421(3) . ?
C31 C32 1.483(4) . ?
C31 H31A 0.9900 . ?
C31 H31B 0.9900 . ?
C32 H32A 0.9900 . ?
C32 H32B 0.9900 . ?
C33 C34 1.475(4) . ?
C33 H33A 0.9900 . ?
C33 H33B 0.9900 . ?
C34 H34A 0.9900 . ?
C34 H34B 0.9900 . ?
C35 C36 1.471(4) . ?
C35 H35A 0.9900 . ?
C35 H35B 0.9900 . ?
C36 H36A 0.9900 . ?
C36 H36B 0.9900 . ?
C37 C38 1.492(3) . ?
C37 H37A 0.9900 . ?
C37 H37B 0.9900 . ?
C38 H38A 0.9900 . ?
C38 H38B 0.9900 . ?
C39 C40 1.489(3) . ?
C39 H39A 0.9900 . ?
C39 H39B 0.9900 . ?
C40 H40A 0.9900 . ?
C40 H40B 0.9900 . ?
C41 C42 1.485(4) . ?
C41 H41A 0.9900 . ?
C41 H41B 0.9900 . ?
C42 H42A 0.9900 . ?
C42 H42B 0.9900 . ?
O51 C52' 1.344(11) . ?
O51 C52 1.353(7) . ?
O51 C55' 1.385(6) . ?
O51 C55 1.565(10) . ?
C52 C53 1.387(13) . ?
C52 H52A 0.9900 . ?
C52 H52B 0.9900 . ?
C53 C54 1.468(15) . ?
C53 H53A 0.9900 . ?
C53 H53B 0.9900 . ?
C54 C55 1.331(14) . ?
C54 H54A 0.9900 . ?
C54 H54B 0.9900 . ?
C55 H55A 0.9900 . ?
C55 H55B 0.9900 . ?
C52' C53' 1.319(19) . ?
C52' H52C 0.9900 . ?
C52' H52D 0.9900 . ?
C53' C54' 1.683(19) . ?
C53' H53C 0.9900 . ?
C53' H53D 0.9900 . ?
C54' C55' 1.303(12) . ?
C54' H54C 0.9900 . ?
C54' H54D 0.9900 . ?
C55' H55C 0.9900 . ?
C55' H55D 0.9900 . ?
O61 C65 1.412(3) . ?
O61 C62 1.432(3) . ?
C62 C63 1.490(4) . ?
C62 H62A 0.9900 . ?
C62 H62B 0.9900 . ?
C63 C64' 1.425(11) . ?
C63 C64 1.656(19) . ?
C63 H63A 0.9900 . ?
C63 H63B 0.9900 . ?
C63 H63C 0.9900 . ?
C63 H63D 0.9900 . ?
C64 C65 1.415(19) . ?
C64 H64A 0.9900 . ?
C64 H64B 0.9900 . ?
C64' C65 1.578(9) . ?
C64' H64C 0.9900 . ?
C64' H64D 0.9900 . ?
C65 H65A 0.9900 . ?
C65 H65B 0.9900 . ?
C65 H65C 0.9900 . ?
C65 H65D 0.9900 . ?

loop_
_geom_torsion_atom_site_label_1
_geom_torsion_atom_site_label_2
_geom_torsion_atom_site_label_3
_geom_torsion_atom_site_label_4
_geom_torsion
_geom_torsion_site_symmetry_1
_geom_torsion_site_symmetry_2
_geom_torsion_site_symmetry_3
_geom_torsion_site_symmetry_4
_geom_torsion_publ_flag
C1 B1 N1 C21 51.20(19) . . . . ?
C7 B1 N1 C21 178.76(16) . . . . ?
C11 B1 N1 C21 -59.58(18) . . . . ?
Na1 B1 N1 C21 -95.76(13) . . . . ?
C1 B1 N1 C22 -93.21(18) . . . . ?
C7 B1 N1 C22 34.4(2) . . . . ?
C11 B1 N1 C22 156.01(15) . . . . ?
Na1 B1 N1 C22 119.83(15) . . . . ?
C1 B1 N1 Na1 146.96(12) . . . . ?
C7 B1 N1 Na1 -85.47(16) . . . . ?
C11 B1 N1 Na1 36.18(12) . . . . ?
C7 B1 C1 C6 -6.9(3) . . . . ?
C11 B1 C1 C6 -130.2(2) . . . . ?
N1 B1 C1 C6 120.8(2) . . . . ?
Na1 B1 C1 C6 173.27(17) . . . . ?
C7 B1 C1 C2 177.47(17) . . . . ?
C11 B1 C1 C2 54.2(2) . . . . ?
N1 B1 C1 C2 -54.79(19) . . . . ?
Na1 B1 C1 C2 -2.3(3) . . . . ?
C6 C1 C2 C3 -0.8(3) . . . . ?
B1 C1 C2 C3 175.23(16) . . . . ?
C6 C1 C2 B2 -176.31(17) . . . . ?
B1 C1 C2 B2 -0.3(2) . . . . ?
C17 B2 C2 C3 13.4(2) . . . . ?
C12 B2 C2 C3 134.57(18) . . . . ?
C21 B2 C2 C3 -118.29(18) . . . . ?
C17 B2 C2 C1 -171.41(15) . . . . ?
C12 B2 C2 C1 -50.25(19) . . . . ?
C21 B2 C2 C1 56.90(18) . . . . ?
C1 C2 C3 C4 -1.0(3) . . . . ?
B2 C2 C3 C4 174.00(17) . . . . ?
C2 C3 C4 C5 1.7(3) . . . . ?
C3 C4 C5 C6 -0.5(3) . . . . ?
C2 C1 C6 C5 1.9(3) . . . . ?
B1 C1 C6 C5 -173.44(19) . . . . ?
C4 C5 C6 C1 -1.3(3) . . . . ?
C1 B1 C11 C16 126.36(19) . . . . ?
C7 B1 C11 C16 0.4(3) . . . . ?
N1 B1 C11 C16 -124.41(18) . . . . ?
Na1 B1 C11 C16 -88.45(18) . . . . ?
C1 B1 C11 C12 -58.36(19) . . . . ?
C7 B1 C11 C12 175.64(15) . . . . ?
N1 B1 C11 C12 50.87(18) . . . . ?
Na1 B1 C11 C12 86.83(13) . . . . ?
C1 B1 C11 Na1 -145.19(12) . . . . ?
C7 B1 C11 Na1 88.81(15) . . . . ?
N1 B1 C11 Na1 -35.96(12) . . . . ?
C16 C11 C12 C13 3.3(2) . . . . ?
B1 C11 C12 C13 -172.48(16) . . . . ?
Na1 C11 C12 C13 -84.79(15) . . . . ?
C16 C11 C12 B2 -177.10(15) . . . . ?
B1 C11 C12 B2 7.2(2) . . . . ?
Na1 C11 C12 B2 94.85(13) . . . . ?
C16 C11 C12 Na1 88.04(16) . . . . ?
B1 C11 C12 Na1 -87.68(13) . . . . ?
C17 B2 C12 C13 -11.1(2) . . . . ?
C2 B2 C12 C13 -134.41(17) . . . . ?
C21 B2 C12 C13 120.32(18) . . . . ?
C17 B2 C12 C11 169.26(14) . . . . ?
C2 B2 C12 C11 45.97(19) . . . . ?
C21 B2 C12 C11 -59.30(18) . . . . ?
C17 B2 C12 Na1 -124.35(12) . . . . ?
C2 B2 C12 Na1 112.37(12) . . . . ?
C21 B2 C12 Na1 7.10(14) . . . . ?
C11 C12 C13 C14 -2.3(3) . . . . ?
B2 C12 C13 C14 178.11(17) . . . . ?
Na1 C12 C13 C14 -65.56(19) . . . . ?
C12 C13 C14 C15 -0.4(3) . . . . ?
C13 C14 C15 C16 2.1(3) . . . . ?
C14 C15 C16 C11 -1.1(3) . . . . ?
C14 C15 C16 Na1 61.8(2) . . . . ?
C12 C11 C16 C15 -1.6(3) . . . . ?
B1 C11 C16 C15 173.43(18) . . . . ?
Na1 C11 C16 C15 85.29(19) . . . . ?
C12 C11 C16 Na1 -86.91(15) . . . . ?
B1 C11 C16 Na1 88.14(17) . . . . ?
C25 N2 C21 N1 169.62(15) . . . . ?
Na1 N2 C21 N1 -42.44(19) 2_655 . . . ?
C25 N2 C21 B2 -10.3(3) . . . . ?
Na1 N2 C21 B2 137.66(15) 2_655 . . . ?
C25 N2 C21 Na1 -129.42(14) . . . . ?
Na1 N2 C21 Na1 18.52(15) 2_655 . . . ?
C22 N1 C21 N2 -27.2(2) . . . . ?
B1 N1 C21 N2 -172.99(15) . . . . ?
Na1 N1 C21 N2 95.27(14) . . . . ?
C22 N1 C21 B2 152.71(15) . . . . ?
B1 N1 C21 B2 6.9(2) . . . . ?
Na1 N1 C21 B2 -84.82(13) . . . . ?
C22 N1 C21 Na1 -122.48(15) . . . . ?
B1 N1 C21 Na1 91.74(13) . . . . ?
C17 B2 C21 N2 -6.0(3) . . . . ?
C12 B2 C21 N2 -129.67(19) . . . . ?
C2 B2 C21 N2 119.96(19) . . . . ?
C17 B2 C21 N1 174.12(16) . . . . ?
C12 B2 C21 N1 50.43(17) . . . . ?
C2 B2 C21 N1 -59.94(17) . . . . ?
C17 B2 C21 Na1 117.14(16) . . . . ?
C12 B2 C21 Na1 -6.56(13) . . . . ?
C2 B2 C21 Na1 -116.93(11) . . . . ?
C21 N1 C22 C24 136.53(19) . . . . ?
B1 N1 C22 C24 -79.0(2) . . . . ?
Na1 N1 C22 C24 25.9(2) . . . . ?
C21 N1 C22 C23 -92.6(2) . . . . ?
B1 N1 C22 C23 51.8(2) . . . . ?
Na1 N1 C22 C23 156.70(16) . . . . ?
C21 N2 C25 C26 161.96(17) . . . . ?
Na1 N2 C25 C26 12.14(19) 2_655 . . . ?
C21 N2 C25 C27 -77.5(2) . . . . ?
Na1 N2 C25 C27 132.64(14) 2_655 . . . ?
N2 C25 C26 Na1 -8.73(14) . . . 2_655 ?
C27 C25 C26 Na1 -129.06(15) . . . 2_655 ?
C42 O31 C31 C32 -176.79(18) . . . . ?
Na2 O31 C31 C32 51.2(2) . . . . ?
C33 O32 C32 C31 -166.9(2) . . . . ?
Na2 O32 C32 C31 44.7(2) . . . . ?
O31 C31 C32 O32 -64.2(2) . . . . ?
C32 O32 C33 C34 178.0(2) . . . . ?
Na2 O32 C33 C34 -37.3(3) . . . . ?
C35 O33 C34 C33 168.2(3) . . . . ?
Na2 O33 C34 C33 -54.8(3) . . . . ?
O32 C33 C34 O33 58.4(3) . . . . ?
C34 O33 C35 C36 171.8(3) . . . . ?
Na2 O33 C35 C36 36.8(3) . . . . ?
C37 O34 C36 C35 -171.8(2) . . . . ?
Na2 O34 C36 C35 56.7(3) . . . . ?
O33 C35 C36 O34 -61.6(3) . . . . ?
C36 O34 C37 C38 -177.8(2) . . . . ?
Na2 O34 C37 C38 -46.2(2) . . . . ?
C39 O35 C38 C37 174.6(2) . . . . ?
Na2 O35 C38 C37 -53.5(2) . . . . ?
O34 C37 C38 O35 67.0(2) . . . . ?
C38 O35 C39 C40 -177.5(2) . . . . ?
Na2 O35 C39 C40 50.9(2) . . . . ?
C41 O36 C40 C39 -174.3(2) . . . . ?
Na2 O36 C40 C39 43.0(2) . . . . ?
O35 C39 C40 O36 -60.5(3) . . . . ?
C40 O36 C41 C42 172.5(2) . . . . ?
Na2 O36 C41 C42 -43.8(2) . . . . ?
C31 O31 C42 C41 -178.04(19) . . . . ?
Na2 O31 C42 C41 -47.4(2) . . . . ?
O36 C41 C42 O31 59.2(3) . . . . ?
C55 O51 C52 C53 -11.4(11) . . . . ?
Na2 O51 C52 C53 141.3(8) . . . . ?
O51 C52 C53 C54 10.1(15) . . . . ?
C52 C53 C54 C55 -3.2(16) . . . . ?
C53 C54 C55 O51 -3.8(14) . . . . ?
C52 O51 C55 C54 9.6(12) . . . . ?
Na2 O51 C55 C54 -145.3(8) . . . . ?
C55' O51 C52' C53' -29.2(15) . . . . ?
Na2 O51 C52' C53' 134.8(11) . . . . ?
O51 C52' C53' C54' 26.8(17) . . . . ?
C52' C53' C54' C55' -16.4(17) . . . . ?
C53' C54' C55' O51 0.0(14) . . . . ?
C52' O51 C55' C54' 16.7(14) . . . . ?
Na2 O51 C55' C54' -145.3(9) . . . . ?
C65 O61 C62 C63 -31.1(3) . . . . ?
Na2 O61 C62 C63 149.5(2) . . . . ?
O61 C62 C63 C64' 40.3(7) . . . . ?
O61 C62 C63 C64 18.7(10) . . . . ?
C62 C63 C64 C65 -0.9(15) . . . . ?
C62 C63 C64' C65 -33.7(10) . . . . ?
C62 O61 C65 C64 32.1(11) . . . . ?
Na2 O61 C65 C64 -148.5(10) . . . . ?
C62 O61 C65 C64' 9.5(7) . . . . ?
Na2 O61 C65 C64' -171.2(6) . . . . ?
C63 C64 C65 O61 -17.9(15) . . . . ?
C63 C64' C65 O61 16.3(11) . . . . ?
